data_4122333
loop_
_publ_author_name
'Protchenko, Andrey V.'
'Dange, Deepak'
'Blake, Matthew P.'
'Schwarz, Andrew D.'
'Jones, Cameron'
'Mountford, Philip'
'Aldridge, Simon'

_publ_section_title
;
 Oxidative Bond Formation and Reductive Bond Cleavage at Main Group Metal
 Centers: Reactivity of Five-Valence-Electron MX2 Radicals.
;
_journal_issue 31
_journal_name_full 'Journal of the American Chemical Society'
_journal_page_first 10902
_journal_page_last 10905
_journal_paper_doi 10.1021/ja5062467
_journal_volume 136
_journal_year 2014
_chemical_formula_moiety 'C58 H82 B2 N4'
_chemical_formula_sum 'C58 H82 B2 N4'
_chemical_formula_weight 856.94
_chemical_name_systematic
;
{C6H10}{B(NArCH)2}2 
;
_space_group_IT_number 15
_symmetry_cell_setting monoclinic
_symmetry_space_group_name_Hall '-C 2yc'
_symmetry_space_group_name_H-M 'C 1 2/c 1'
_atom_sites_solution_hydrogens difmap
_atom_sites_solution_primary direct
_atom_sites_solution_secondary difmap
_cell_angle_alpha 90
_cell_angle_beta 113.2870(17)
_cell_angle_gamma 90
_cell_formula_units_Z 4
_cell_length_a 24.2497(4)
_cell_length_b 12.56150(10)
_cell_length_c 19.5541(3)
_cell_measurement_reflns_used 15315
_cell_measurement_temperature 150
_cell_measurement_theta_max 76
_cell_measurement_theta_min 4
_cell_volume 5471.19(15)
_computing_cell_refinement 'CrysAlis, (Oxford Diffraction, 2002)'
_computing_data_collection 'SuperNova, (Oxford Diffraction, 2010)'
_computing_data_reduction 'CrysAlis, (Oxford Diffraction, 2002)'
_computing_molecular_graphics 'CAMERON (Watkin et al., 1996)'
_computing_publication_material 'CRYSTALS (Betteridge et al., 2003)'
_computing_structure_refinement 'CRYSTALS (Betteridge et al., 2003)'
_computing_structure_solution 'SIR92 (Altomare et al., 1994)'
_diffrn_ambient_temperature 150
_diffrn_measured_fraction_theta_full 0.998
_diffrn_measured_fraction_theta_max 0.995
_diffrn_measurement_device Area
_diffrn_measurement_device_type 'Oxford Diffraction SuperNova'
_diffrn_measurement_method \w
_diffrn_radiation_monochromator graphite
_diffrn_radiation_type 'Cu K\a'
_diffrn_radiation_wavelength 1.54180
_diffrn_reflns_av_R_equivalents 0.029
_diffrn_reflns_limit_h_max 28
_diffrn_reflns_limit_h_min -30
_diffrn_reflns_limit_k_max 15
_diffrn_reflns_limit_k_min -10
_diffrn_reflns_limit_l_max 24
_diffrn_reflns_limit_l_min -23
_diffrn_reflns_number 32589
_diffrn_reflns_theta_full 74.624
_diffrn_reflns_theta_max 76.147
_diffrn_reflns_theta_min 3.969
_diffrn_standards_number 0
_exptl_absorpt_coefficient_mu 0.442
_exptl_absorpt_correction_T_max 0.92
_exptl_absorpt_correction_T_min 0.75
_exptl_absorpt_correction_type multi-scan
_exptl_absorpt_process_details 'CrysAlis, (Oxford Diffraction, 2002)'
_exptl_crystal_colour colourless
_exptl_crystal_density_diffrn 1.040
_exptl_crystal_density_method 'not measured'
_exptl_crystal_description block
_exptl_crystal_F_000 1872
_exptl_crystal_size_max 0.200
_exptl_crystal_size_mid 0.200
_exptl_crystal_size_min 0.200
_refine_diff_density_max 0.25
_refine_diff_density_min -0.28
_refine_ls_extinction_method None
_refine_ls_goodness_of_fit_ref 1.0511
_refine_ls_hydrogen_treatment constr
_refine_ls_matrix_type full
_refine_ls_number_parameters 289
_refine_ls_number_reflns 4869
_refine_ls_number_restraints 0
_refine_ls_R_factor_all 0.0499
_refine_ls_R_factor_gt 0.0451
_refine_ls_shift/su_max 0.0004004
_refine_ls_shift/su_mean 0.0000423
_refine_ls_structure_factor_coef F
_refine_ls_weighting_details
;
 Method, part 1, Chebychev polynomial, (Watkin, 1994, Prince, 1982) 
 [weight] = 1.0/[A~0~*T~0~(x)+A~1~*T~1~(x) ... +A~n-1~]*T~n-1~(x)] 
 where A~i~ are the Chebychev coefficients listed below and x= Fcalc/Fmax 
 Method = Robust Weighting (Prince, 1982) 
 W = [weight] * [1-(deltaF/6*sigmaF)^2^]^2^ 
 A~i~ are: 
 6.18 3.07 4.60 
;
_refine_ls_weighting_scheme calc
_refine_ls_wR_factor_all 0.0669
_refine_ls_wR_factor_gt 0.0606
_refine_ls_wR_factor_ref 0.0595
_reflns_limit_h_max 27
_reflns_limit_h_min -30
_reflns_limit_k_max 15
_reflns_limit_k_min 0
_reflns_limit_l_max 24
_reflns_limit_l_min 0
_reflns_number_gt 5050
_reflns_number_total 5704
_reflns_threshold_expression I>2.0\s(I)
_oxford_diffrn_Wilson_B_factor 3.10
_oxford_diffrn_Wilson_scale 0.26
_oxford_refine_ls_r_factor_ref 0.0437
_oxford_refine_ls_scale 2.201(4)
_oxford_reflns_number_all 5682
_oxford_reflns_threshold_expression_ref I>3.0\s(I)
_cod_data_source_file ja5062467_si_007.cif
_cod_data_source_block MPB201
_cod_depositor_comments 'Adding full bibliography for 4122328--4122335.cif.'
_cod_original_sg_symbol_Hall '-C 2yc '
_cod_original_sg_symbol_H-M 'C 1 2/c 1 '
_cod_database_code 4122333

loop_
_symmetry_equiv_pos_as_xyz
x,y,z
-x,-y,-z
x+1/2,y+1/2,z
-x+1/2,-y+1/2,-z
-x,y,-z+1/2
x,-y,z+1/2
-x+1/2,y+1/2,-z+1/2
x+1/2,-y+1/2,z+1/2

loop_
_atom_site_label
_atom_site_type_symbol
_atom_site_fract_x
_atom_site_fract_y
_atom_site_fract_z
_atom_site_U_iso_or_equiv
_atom_site_occupancy
_atom_site_adp_type
_atom_site_refinement_flags_posn
B1 B 0.39492(5) 0.14961(8) 0.42178(6) 0.0255 1.0000 Uani .
N1 N 0.34731(3) 0.07510(6) 0.38644(4) 0.0261 1.0000 Uani .
N2 N 0.36526(3) 0.24597(6) 0.42649(5) 0.0279 1.0000 Uani .
C1 C 0.30326(4) 0.22844(8) 0.39464(7) 0.0350 1.0000 Uani .
C2 C 0.29272(4) 0.12715(8) 0.37111(6) 0.0324 1.0000 Uani .
C3 C 0.38898(4) 0.35181(7) 0.44433(6) 0.0292 1.0000 Uani .
C4 C 0.40225(4) 0.39320(8) 0.51569(6) 0.0326 1.0000 Uani .
C5 C 0.42272(5) 0.49843(9) 0.52976(7) 0.0408 1.0000 Uani .
C6 C 0.43080(6) 0.55872(9) 0.47532(8) 0.0456 1.0000 Uani .
C7 C 0.41837(5) 0.51626(9) 0.40592(8) 0.0430 1.0000 Uani .
C8 C 0.39714(5) 0.41200(8) 0.38853(6) 0.0353 1.0000 Uani .
C9 C 0.39387(5) 0.32797(9) 0.57637(6) 0.0368 1.0000 Uani .
C10 C 0.33770(7) 0.36332(14) 0.58766(10) 0.0612 1.0000 Uani .
C11 C 0.44845(7) 0.33202(12) 0.65021(8) 0.0537 1.0000 Uani .
C12 C 0.38306(6) 0.36750(9) 0.31158(7) 0.0437 1.0000 Uani .
C13 C 0.33030(9) 0.42542(15) 0.25271(10) 0.0783 1.0000 Uani .
C14 C 0.43806(9) 0.36717(18) 0.29211(11) 0.0765 1.0000 Uani .
C15 C 0.34788(4) -0.03031(7) 0.35844(5) 0.0272 1.0000 Uani .
C16 C 0.35350(5) -0.04252(9) 0.28992(6) 0.0353 1.0000 Uani .
C17 C 0.35037(6) -0.14441(10) 0.26125(6) 0.0435 1.0000 Uani .
C18 C 0.34210(6) -0.23219(9) 0.29868(7) 0.0468 1.0000 Uani .
C19 C 0.33750(6) -0.21938(8) 0.36658(6) 0.0411 1.0000 Uani .
C20 C 0.34057(5) -0.11883(8) 0.39796(6) 0.0304 1.0000 Uani .
C21 C 0.36192(7) 0.05297(11) 0.24722(7) 0.0506 1.0000 Uani .
C22 C 0.30282(9) 0.08824(18) 0.18843(12) 0.0839 1.0000 Uani .
C23 C 0.40760(8) 0.0325(2) 0.21301(11) 0.0837 1.0000 Uani .
C24 C 0.33427(5) -0.10676(8) 0.47185(6) 0.0342 1.0000 Uani .
C25 C 0.26845(6) -0.11488(12) 0.46118(8) 0.0502 1.0000 Uani .
C26 C 0.37156(5) -0.18921(11) 0.52900(6) 0.0424 1.0000 Uani .
C27 C 0.46492(4) 0.13359(8) 0.44857(7) 0.0347 1.0000 Uani .
C28 C 0.48972(4) 0.04659(8) 0.50644(6) 0.0321 1.0000 Uani .
C29 C 0.48881(6) 0.07535(12) 0.58074(7) 0.0513 1.0000 Uani .
H11 H 0.2748 0.2841 0.3912 0.0431 1.0000 Uiso R
H21 H 0.2543 0.0907 0.3467 0.0392 1.0000 Uiso R
H51 H 0.4325 0.5289 0.5777 0.0507 1.0000 Uiso R
H61 H 0.4456 0.6310 0.4857 0.0548 1.0000 Uiso R
H71 H 0.4240 0.5575 0.3685 0.0523 1.0000 Uiso R
H91 H 0.3887 0.2532 0.5604 0.0446 1.0000 Uiso R
H101 H 0.3421 0.4377 0.6042 0.0922 1.0000 Uiso R
H102 H 0.3034 0.3558 0.5404 0.0915 1.0000 Uiso R
H103 H 0.3321 0.3173 0.6259 0.0907 1.0000 Uiso R
H111 H 0.4432 0.2830 0.6868 0.0800 1.0000 Uiso R
H112 H 0.4531 0.4049 0.6694 0.0801 1.0000 Uiso R
H113 H 0.4855 0.3119 0.6441 0.0798 1.0000 Uiso R
H121 H 0.3706 0.2934 0.3115 0.0538 1.0000 Uiso R
H131 H 0.3426 0.5001 0.2496 0.1179 1.0000 Uiso R
H132 H 0.3205 0.3903 0.2048 0.1172 1.0000 Uiso R
H133 H 0.2958 0.4236 0.2672 0.1183 1.0000 Uiso R
H141 H 0.4490 0.4413 0.2893 0.1136 1.0000 Uiso R
H142 H 0.4720 0.3290 0.3309 0.1154 1.0000 Uiso R
H143 H 0.4279 0.3326 0.2440 0.1140 1.0000 Uiso R
H171 H 0.3539 -0.1541 0.2145 0.0512 1.0000 Uiso R
H181 H 0.3395 -0.3019 0.2779 0.0577 1.0000 Uiso R
H191 H 0.3320 -0.2802 0.3916 0.0493 1.0000 Uiso R
H211 H 0.3795 0.1115 0.2838 0.0627 1.0000 Uiso R
H221 H 0.2741 0.1028 0.2111 0.1261 1.0000 Uiso R
H222 H 0.3088 0.1518 0.1635 0.1250 1.0000 Uiso R
H223 H 0.2874 0.0317 0.1519 0.1238 1.0000 Uiso R
H231 H 0.4436 -0.0022 0.2486 0.1258 1.0000 Uiso R
H232 H 0.3873 -0.0148 0.1698 0.1254 1.0000 Uiso R
H233 H 0.4167 0.1016 0.1964 0.1250 1.0000 Uiso R
H241 H 0.3491 -0.0350 0.4916 0.0425 1.0000 Uiso R
H251 H 0.2651 -0.1058 0.5092 0.0752 1.0000 Uiso R
H252 H 0.2453 -0.0577 0.4266 0.0760 1.0000 Uiso R
H253 H 0.2530 -0.1864 0.4409 0.0759 1.0000 Uiso R
H261 H 0.4139 -0.1866 0.5369 0.0631 1.0000 Uiso R
H262 H 0.3686 -0.1767 0.5767 0.0632 1.0000 Uiso R
H263 H 0.3557 -0.2626 0.5118 0.0629 1.0000 Uiso R
H271 H 0.4730 0.1200 0.4041 0.0427 1.0000 Uiso R
H272 H 0.4847 0.2010 0.4712 0.0440 1.0000 Uiso R
H291 H 0.5194 0.1273 0.6038 0.0798 1.0000 Uiso R
H292 H 0.4973 0.0136 0.6145 0.0798 1.0000 Uiso R
H293 H 0.4502 0.1056 0.5744 0.0780 1.0000 Uiso R

loop_
_atom_site_aniso_label
_atom_site_aniso_U_11
_atom_site_aniso_U_22
_atom_site_aniso_U_33
_atom_site_aniso_U_23
_atom_site_aniso_U_13
_atom_site_aniso_U_12
B1 0.0234(5) 0.0210(4) 0.0293(5) 0.0044(4) 0.0075(4) 0.0018(4)
N1 0.0237(4) 0.0217(4) 0.0308(4) 0.0007(3) 0.0085(3) 0.0015(3)
N2 0.0217(4) 0.0216(4) 0.0366(4) 0.0006(3) 0.0076(3) 0.0004(3)
C1 0.0219(5) 0.0280(5) 0.0512(6) -0.0039(4) 0.0103(4) 0.0024(4)
C2 0.0220(5) 0.0293(5) 0.0423(6) -0.0030(4) 0.0089(4) -0.0005(4)
C3 0.0218(4) 0.0200(4) 0.0412(5) 0.0016(4) 0.0074(4) 0.0020(3)
C4 0.0261(5) 0.0248(5) 0.0452(6) -0.0026(4) 0.0122(4) 0.0026(4)
C5 0.0367(6) 0.0279(5) 0.0543(7) -0.0090(5) 0.0143(5) -0.0014(4)
C6 0.0401(6) 0.0228(5) 0.0678(8) -0.0017(5) 0.0149(6) -0.0034(4)
C7 0.0394(6) 0.0264(5) 0.0586(7) 0.0092(5) 0.0144(5) -0.0012(4)
C8 0.0298(5) 0.0266(5) 0.0428(6) 0.0053(4) 0.0073(4) 0.0014(4)
C9 0.0369(5) 0.0319(5) 0.0436(6) -0.0049(4) 0.0181(5) 0.0010(4)
C10 0.0557(8) 0.0662(9) 0.0764(10) 0.0085(7) 0.0416(8) 0.0140(7)
C11 0.0562(8) 0.0524(8) 0.0451(7) -0.0025(6) 0.0120(6) -0.0027(6)
C12 0.0516(7) 0.0337(6) 0.0383(6) 0.0079(4) 0.0098(5) -0.0030(5)
C13 0.0794(12) 0.0692(11) 0.0531(9) 0.0086(8) -0.0093(8) 0.0122(9)
C14 0.0789(12) 0.0973(14) 0.0614(10) -0.0137(9) 0.0362(9) -0.0111(10)
C15 0.0265(4) 0.0241(5) 0.0278(4) -0.0018(3) 0.0074(4) 0.0020(3)
C16 0.0397(6) 0.0360(5) 0.0290(5) 0.0017(4) 0.0123(4) 0.0046(4)
C17 0.0558(7) 0.0432(6) 0.0291(5) -0.0049(4) 0.0143(5) 0.0090(5)
C18 0.0658(8) 0.0309(5) 0.0354(6) -0.0090(4) 0.0113(5) 0.0072(5)
C19 0.0582(7) 0.0239(5) 0.0350(5) -0.0025(4) 0.0118(5) -0.0015(4)
C20 0.0340(5) 0.0252(5) 0.0284(5) -0.0029(4) 0.0086(4) -0.0019(4)
C21 0.0732(9) 0.0464(7) 0.0386(6) 0.0074(5) 0.0287(6) 0.0020(6)
C22 0.0824(12) 0.0982(14) 0.0885(13) 0.0615(12) 0.0524(11) 0.0495(11)
C23 0.0645(10) 0.1212(16) 0.0752(11) 0.0543(11) 0.0381(9) 0.0228(10)
C24 0.0455(6) 0.0259(5) 0.0320(5) -0.0022(4) 0.0163(4) -0.0052(4)
C25 0.0484(7) 0.0585(8) 0.0473(7) 0.0114(6) 0.0229(6) 0.0137(6)
C26 0.0394(6) 0.0542(7) 0.0308(5) 0.0041(5) 0.0111(4) 0.0020(5)
C27 0.0231(5) 0.0248(5) 0.0512(6) 0.0069(4) 0.0094(4) 0.0036(4)
C28 0.0231(4) 0.0275(5) 0.0393(5) 0.0003(4) 0.0054(4) 0.0041(4)
C29 0.0476(7) 0.0580(8) 0.0391(6) -0.0062(5) 0.0075(5) 0.0237(6)

loop_
_atom_type_symbol
_atom_type_scat_dispersion_real
_atom_type_scat_dispersion_imag
_atom_type_scat_Cromer_Mann_a1
_atom_type_scat_Cromer_Mann_b1
_atom_type_scat_Cromer_Mann_a2
_atom_type_scat_Cromer_Mann_b2
_atom_type_scat_Cromer_Mann_a3
_atom_type_scat_Cromer_Mann_b3
_atom_type_scat_Cromer_Mann_a4
_atom_type_scat_Cromer_Mann_b4
_atom_type_scat_Cromer_Mann_c
_atom_type_scat_source
C 0.0181 0.0091 2.3100 20.8439 1.0200 10.2075 1.5886 0.5687 0.8650 51.6512 0.2156 'International Tables Vol C 4.2.6.8 and 6.1.1.4'
H 0.0000 0.0000 0.4930 10.5109 0.3229 26.1257 0.1402 3.1424 0.0408 57.7998 0.0030 'International Tables Vol C 4.2.6.8 and 6.1.1.4'
N 0.0311 0.0180 12.2126 0.0057 3.1322 9.8933 2.0125 28.9975 1.1663 0.5826 -11.5290 'International Tables Vol C 4.2.6.8 and 6.1.1.4'
B 0.0090 0.0039 2.0545 23.2185 1.3326 1.0210 1.0979 60.3498 0.7068 0.1403 -0.1932 'International Tables Vol C 4.2.6.8 and 6.1.1.4'

loop_
_geom_angle_atom_site_label_1
_geom_angle_site_symmetry_1
_geom_angle_atom_site_label_2
_geom_angle_atom_site_label_3
_geom_angle_site_symmetry_3
_geom_angle
_geom_angle_publ_flag
N1 . B1 N2 . 104.71(8) yes
N1 . B1 C27 . 129.19(9) yes
N2 . B1 C27 . 126.08(9) yes
B1 . N1 C2 . 108.16(8) yes
B1 . N1 C15 . 131.22(8) yes
C2 . N1 C15 . 120.04(8) yes
B1 . N2 C1 . 108.52(8) yes
B1 . N2 C3 . 129.51(8) yes
C1 . N2 C3 . 120.72(8) yes
N2 . C1 C2 . 109.11(9) yes
N2 . C1 H11 . 122.0 no
C2 . C1 H11 . 128.9 no
N1 . C2 C1 . 109.49(9) yes
N1 . C2 H21 . 121.7 no
C1 . C2 H21 . 128.8 no
N2 . C3 C4 . 119.83(9) yes
N2 . C3 C8 . 118.41(9) yes
C4 . C3 C8 . 121.75(9) yes
C3 . C4 C5 . 118.00(10) yes
C3 . C4 C9 . 121.87(9) yes
C5 . C4 C9 . 120.12(10) yes
C4 . C5 C6 . 120.88(12) yes
C4 . C5 H51 . 120.3 no
C6 . C5 H51 . 118.8 no
C5 . C6 C7 . 120.30(10) yes
C5 . C6 H61 . 120.4 no
C7 . C6 H61 . 119.3 no
C6 . C7 C8 . 121.25(11) yes
C6 . C7 H71 . 120.4 no
C8 . C7 H71 . 118.3 no
C3 . C8 C7 . 117.80(11) yes
C3 . C8 C12 . 121.90(10) yes
C7 . C8 C12 . 120.30(11) yes
C4 . C9 C10 . 110.95(10) yes
C4 . C9 C11 . 112.77(10) yes
C10 . C9 C11 . 110.05(12) yes
C4 . C9 H91 . 107.9 no
C10 . C9 H91 . 108.3 no
C11 . C9 H91 . 106.7 no
C9 . C10 H101 . 109.7 no
C9 . C10 H102 . 108.1 no
H101 . C10 H102 . 110.2 no
C9 . C10 H103 . 109.4 no
H101 . C10 H103 . 109.6 no
H102 . C10 H103 . 109.8 no
C9 . C11 H111 . 110.6 no
C9 . C11 H112 . 108.6 no
H111 . C11 H112 . 109.4 no
C9 . C11 H113 . 111.6 no
H111 . C11 H113 . 108.2 no
H112 . C11 H113 . 108.3 no
C8 . C12 C13 . 111.51(12) yes
C8 . C12 C14 . 111.94(11) yes
C13 . C12 C14 . 111.61(15) yes
C8 . C12 H121 . 107.5 no
C13 . C12 H121 . 106.6 no
C14 . C12 H121 . 107.3 no
C12 . C13 H131 . 108.3 no
C12 . C13 H132 . 108.7 no
H131 . C13 H132 . 109.5 no
C12 . C13 H133 . 109.1 no
H131 . C13 H133 . 110.4 no
H132 . C13 H133 . 110.8 no
C12 . C14 H141 . 107.2 no
C12 . C14 H142 . 110.6 no
H141 . C14 H142 . 110.0 no
C12 . C14 H143 . 109.3 no
H141 . C14 H143 . 110.0 no
H142 . C14 H143 . 109.7 no
N1 . C15 C16 . 118.87(9) yes
N1 . C15 C20 . 119.88(9) yes
C16 . C15 C20 . 121.21(9) yes
C15 . C16 C17 . 118.34(10) yes
C15 . C16 C21 . 121.41(10) yes
C17 . C16 C21 . 120.24(10) yes
C16 . C17 C18 . 121.23(11) yes
C16 . C17 H171 . 119.4 no
C18 . C17 H171 . 119.4 no
C17 . C18 C19 . 119.92(10) yes
C17 . C18 H181 . 120.3 no
C19 . C18 H181 . 119.8 no
C18 . C19 C20 . 121.13(11) yes
C18 . C19 H191 . 119.0 no
C20 . C19 H191 . 119.9 no
C15 . C20 C19 . 118.14(10) yes
C15 . C20 C24 . 121.75(9) yes
C19 . C20 C24 . 120.08(10) yes
C16 . C21 C22 . 110.93(13) yes
C16 . C21 C23 . 112.73(12) yes
C22 . C21 C23 . 110.58(13) yes
C16 . C21 H211 . 107.5 no
C22 . C21 H211 . 109.8 no
C23 . C21 H211 . 105.1 no
C21 . C22 H221 . 109.9 no
C21 . C22 H222 . 109.8 no
H221 . C22 H222 . 110.2 no
C21 . C22 H223 . 108.6 no
H221 . C22 H223 . 109.5 no
H222 . C22 H223 . 108.8 no
C21 . C23 H231 . 111.3 no
C21 . C23 H232 . 105.8 no
H231 . C23 H232 . 110.0 no
C21 . C23 H233 . 107.0 no
H231 . C23 H233 . 112.1 no
H232 . C23 H233 . 110.4 no
C20 . C24 C25 . 110.82(9) yes
C20 . C24 C26 . 111.99(9) yes
C25 . C24 C26 . 109.78(9) yes
C20 . C24 H241 . 107.7 no
C25 . C24 H241 . 108.2 no
C26 . C24 H241 . 108.2 no
C24 . C25 H251 . 109.8 no
C24 . C25 H252 . 108.8 no
H251 . C25 H252 . 109.2 no
C24 . C25 H253 . 108.8 no
H251 . C25 H253 . 109.1 no
H252 . C25 H253 . 111.0 no
C24 . C26 H261 . 111.9 no
C24 . C26 H262 . 110.1 no
H261 . C26 H262 . 108.3 no
C24 . C26 H263 . 109.8 no
H261 . C26 H263 . 108.8 no
H262 . C26 H263 . 107.8 no
B1 . C27 C28 . 113.38(9) yes
B1 . C27 H271 . 107.1 no
C28 . C27 H271 . 112.2 no
B1 . C27 H272 . 107.9 no
C28 . C27 H272 . 107.7 no
H271 . C27 H272 . 108.4 no
C27 . C28 C28 2_656 123.99(13) yes
C27 . C28 C29 . 113.23(9) yes
C28 2_656 C28 C29 . 122.79(13) yes
C28 . C29 H291 . 108.3 no
C28 . C29 H292 . 112.3 no
H291 . C29 H292 . 107.7 no
C28 . C29 H293 . 110.5 no
H291 . C29 H293 . 108.8 no
H292 . C29 H293 . 109.1 no

loop_
_geom_bond_atom_site_label_1
_geom_bond_atom_site_label_2
_geom_bond_site_symmetry_2
_geom_bond_distance
_geom_bond_publ_flag
B1 N1 . 1.4337(13) yes
B1 N2 . 1.4295(13) yes
B1 C27 . 1.5790(14) yes
N1 C2 . 1.3987(12) yes
N1 C15 . 1.4351(12) yes
N2 C1 . 1.3986(12) yes
N2 C3 . 1.4357(12) yes
C1 C2 . 1.3427(14) yes
C1 H11 . 0.965 no
C2 H21 . 0.976 no
C3 C4 . 1.4021(15) yes
C3 C8 . 1.4044(15) yes
C4 C5 . 1.4005(15) yes
C4 C9 . 1.5203(16) yes
C5 C6 . 1.3820(19) yes
C5 H51 . 0.951 no
C6 C7 . 1.376(2) yes
C6 H61 . 0.967 no
C7 C8 . 1.3991(15) yes
C7 H71 . 0.949 no
C8 C12 . 1.5122(17) yes
C9 C10 . 1.5292(17) yes
C9 C11 . 1.5258(17) yes
C9 H91 . 0.982 no
C10 H101 . 0.980 no
C10 H102 . 0.973 no
C10 H103 . 0.996 no
C11 H111 . 0.989 no
C11 H112 . 0.979 no
C11 H113 . 0.985 no
C12 C13 . 1.5254(19) yes
C12 C14 . 1.525(2) yes
C12 H121 . 0.978 no
C13 H131 . 0.993 no
C13 H132 . 0.976 no
C13 H133 . 0.983 no
C14 H141 . 0.976 no
C14 H142 . 0.994 no
C14 H143 . 0.976 no
C15 C16 . 1.4076(14) yes
C15 C20 . 1.4047(14) yes
C16 C17 . 1.3873(16) yes
C16 C21 . 1.5207(16) yes
C17 C18 . 1.3813(19) yes
C17 H171 . 0.959 no
C18 C19 . 1.3849(18) yes
C18 H181 . 0.957 no
C19 C20 . 1.3934(14) yes
C19 H191 . 0.944 no
C20 C24 . 1.5194(14) yes
C21 C22 . 1.506(2) yes
C21 C23 . 1.525(2) yes
C21 H211 . 0.996 no
C22 H221 . 0.979 no
C22 H222 . 0.976 no
C22 H223 . 0.971 no
C23 H231 . 0.977 no
C23 H232 . 0.990 no
C23 H233 . 0.981 no
C24 C25 . 1.5292(17) yes
C24 C26 . 1.5298(16) yes
C24 H241 . 0.990 no
C25 H251 . 0.980 no
C25 H252 . 0.994 no
C25 H253 . 0.994 no
C26 H261 . 0.976 no
C26 H262 . 0.976 no
C26 H263 . 1.004 no
C27 C28 . 1.5161(14) yes
C27 H271 . 0.979 no
C27 H272 . 0.987 no
C28 C28 2_656 1.334(2) yes
C28 C29 . 1.5059(17) yes
C29 H291 . 0.957 no
C29 H292 . 0.986 no
C29 H293 . 0.973 no
